data_7719867
loop_
_publ_author_name
'Yadav, Archana'
'Dewan, Sayari'
'Chaudhary, Kajal'
'Butcher, Ray J.'
'Singh, Ritika Gautam'
'Angamuthu, Raja'

_publ_section_title
;
 Hemiparetic koneramine NNP ligand comprising strategic hard and soft
 donors: transition metal complexes, CS<sub>2</sub> activation and
 therapeutic potential.
;
_journal_issue 47
_journal_name_full 'Dalton transactions (Cambridge, England : 2003)'
_journal_page_first 17471
_journal_page_last 17478
_journal_paper_doi 10.1039/d5dt02106e
_journal_volume 54
_journal_year 2025
_chemical_formula_moiety 'C51 H45 Cl2 N3 P2 Ru, C H Cl3, C4 H10 O'
_chemical_formula_sum 'C56 H56 Cl5 N3 O P2 Ru'
_chemical_formula_weight 1127.363
_chemical_name_systematic 23dece
_space_group_crystal_system monoclinic
_space_group_IT_number 14
_space_group_name_Hall '-P 2yn'
_space_group_name_H-M_alt 'P 1 21/n 1'
_symmetry_Int_Tables_number 14
_atom_sites_solution_primary dual
_audit_creation_date 2022-06-14
_audit_creation_method
;
Olex2 1.5
(compiled 2021.12.09 svn.r5202d8cf for OlexSys, GUI svn.r6439)
;
_audit_update_record
;
2025-07-14 deposited with the CCDC.	2025-11-10 downloaded from the CCDC.
;
_cell_angle_alpha 90
_cell_angle_beta 109.988(6)
_cell_angle_gamma 90
_cell_formula_units_Z 4
_cell_length_a 19.123(4)
_cell_length_b 13.942(3)
_cell_length_c 20.518(4)
_cell_measurement_reflns_used 9911
_cell_measurement_temperature 273(2)
_cell_measurement_theta_max 28.09
_cell_measurement_theta_min 2.31
_cell_volume 5140.9(19)
_computing_cell_refinement 'SAINT V8.38A (Bruker, 2018)'
_computing_data_reduction 'SAINT V8.38A (Bruker, 2018)'
_computing_molecular_graphics 'Olex2 1.5 (Dolomanov et al., 2009)'
_computing_publication_material 'Olex2 1.5 (Dolomanov et al., 2009)'
_computing_structure_refinement 'olex2.refine 1.5 (Bourhis et al., 2015)'
_computing_structure_solution 'SHELXT 2018/2 (Sheldrick, 2018)'
_diffrn_ambient_temperature 273.15
_diffrn_measured_fraction_theta_full 0.9972
_diffrn_measured_fraction_theta_max 0.9959
_diffrn_measurement_device_type 'Bruker APEX-II CCD'
_diffrn_measurement_method '\f and \w scans'
_diffrn_radiation_type 'Mo K\a'
_diffrn_radiation_wavelength 0.71073
_diffrn_reflns_av_R_equivalents 0.0885
_diffrn_reflns_av_unetI/netI 0.0572
_diffrn_reflns_Laue_measured_fraction_full 0.9972
_diffrn_reflns_Laue_measured_fraction_max 0.9959
_diffrn_reflns_limit_h_max 25
_diffrn_reflns_limit_h_min -25
_diffrn_reflns_limit_k_max 18
_diffrn_reflns_limit_k_min -18
_diffrn_reflns_limit_l_max 27
_diffrn_reflns_limit_l_min -27
_diffrn_reflns_number 81526
_diffrn_reflns_point_group_measured_fraction_full 0.9972
_diffrn_reflns_point_group_measured_fraction_max 0.9959
_diffrn_reflns_theta_full 25.2417
_diffrn_reflns_theta_max 28.30
_diffrn_reflns_theta_min 2.50
_diffrn_source_current 1.0
_diffrn_source_power 0.05
_diffrn_source_voltage 50.0
_diffrn_standards_number 0
_exptl_absorpt_coefficient_mu 0.671
_exptl_absorpt_correction_T_max 0.7457
_exptl_absorpt_correction_T_min 0.6760
_exptl_absorpt_correction_type none
_exptl_absorpt_process_details
;
SADABS-2016/2 (Bruker,2016/2) was used for absorption correction.
wR2(int) was 0.1498 before and 0.0662 after correction.
The Ratio of minimum to maximum transmission is 0.9065.
The \l/2 correction factor is Not present.
;
_exptl_crystal_colour 'metallic yellowish yellow'
_exptl_crystal_colour_lustre metallic
_exptl_crystal_colour_modifier yellowish
_exptl_crystal_colour_primary yellow
_exptl_crystal_density_diffrn 1.457
_exptl_crystal_description needle
_exptl_crystal_F_000 2319.797
_exptl_crystal_preparation 'slow diffusion'
_exptl_crystal_recrystallization_method 'slow diffusion'
_exptl_crystal_size_max 0.25
_exptl_crystal_size_mid 0.21
_exptl_crystal_size_min 0.16
_refine_diff_density_max 1.2478
_refine_diff_density_min -1.0699
_refine_diff_density_rms 0.1662
_refine_ls_d_res_high 0.7497
_refine_ls_d_res_low 8.1503
_refine_ls_goodness_of_fit_ref 1.1180
_refine_ls_hydrogen_treatment constr
_refine_ls_matrix_type full
_refine_ls_number_constraints 103
_refine_ls_number_parameters 615
_refine_ls_number_reflns 12731
_refine_ls_number_restraints 0
_refine_ls_restrained_S_all 1.1180
_refine_ls_R_factor_all 0.0725
_refine_ls_R_factor_gt 0.0421
_refine_ls_shift/su_max 0.0007
_refine_ls_shift/su_mean 0.0001
_refine_ls_structure_factor_coef Fsqd
_refine_ls_weighting_details 'w=1/[\s^2^(Fo^2^)+(0.0276P)^2^+8.9306P] where P=(Fo^2^+2Fc^2^)/3'
_refine_ls_weighting_scheme calc
_refine_ls_wR_factor_gt 0.0855
_refine_ls_wR_factor_ref 0.1071
_reflns_Friedel_coverage 0.0
_reflns_limit_h_max 15
_reflns_limit_h_min -25
_reflns_limit_k_max 18
_reflns_limit_k_min 0
_reflns_limit_l_max 27
_reflns_limit_l_min -14
_reflns_number_gt 9449
_reflns_number_total 12731
_reflns_threshold_expression I>=2u(I)
_cod_data_source_file d5dt02106e2.cif
_cod_data_source_block 23dece_0m
_cod_depositor_comments 'Adding full bibliography for 7719863--7719876.cif.'
_cod_original_cell_volume 5140.7(16)
_cod_original_sg_symbol_Hall '-P 2ybc (x-z,y,z)'
_cod_database_code 7719867
_olex2_refinement_description
;
1. Fixed Uiso
 At 1.2 times of:
  All C(H) groups, All C(H,H) groups
 At 1.5 times of:
  All C(H,H,H) groups
2.a Ternary CH refined with riding coordinates:
 C6(H6), C9s(H9s)
2.b Secondary CH2 refined with riding coordinates:
 C14(H14a,H14b), C15(H15a,H15b), C7(H7a,H7b), C7s(H7sa,H7sb), C5s(H5sa,H5sb)
2.c Aromatic/amide H refined with riding coordinates:
 C2(H2), C1(H1), C45(H45), C51(H51), C33(H33), C39(H39), C10(H10), C47(H47),
 C41(H41), C44(H44), C36(H36), C29(H29), C9(H9), C43(H43), C35(H35), C23(H23),
 C4(H4), C11(H11), C38(H38), C30(H30), C42(H42), C31(H31), C12(H12), C27(H27),
 C21(H21), C48(H48), C20(H20), C3(H3), C32(H32), C26(H26), C37(H37), C49(H49),
 C25(H25), C19(H19), C24(H24), C17(H17), C18(H18), C50(H50)
2.d Idealised Me refined as rotating group:
 C4s(H4sa,H4sb,H4sc), C8s(H8sa,H8sb,H8sc)
;
_olex2_submission_original_sample_id 23dece
_olex2_submission_special_instructions 'No special instructions were received'

loop_
_space_group_symop_id
_space_group_symop_operation_xyz
1 x,y,z
2 -x+1/2,y+1/2,-z+1/2
3 -x,-y,-z
4 x-1/2,-y-1/2,z-1/2

loop_
_atom_site_label
_atom_site_type_symbol
_atom_site_fract_x
_atom_site_fract_y
_atom_site_fract_z
_atom_site_U_iso_or_equiv
_atom_site_adp_type
_atom_site_occupancy
_atom_site_refinement_flags_posn
Ru1 Ru 0.608441(13) 0.733064(16) 0.729735(12) 0.01206(6) Uani 1.000000 .
Cl1 Cl 0.71971(4) 0.64004(5) 0.72909(4) 0.01747(15) Uani 1.000000 .
Cl2 Cl 0.56443(4) 0.58078(5) 0.75680(4) 0.01747(15) Uani 1.000000 .
P5 P 0.68637(4) 0.77951(5) 0.84032(4) 0.01355(15) Uani 1.000000 .
P3 P 0.49712(4) 0.78912(5) 0.73333(4) 0.01347(16) Uani 1.000000 .
Cl2s Cl 0.45314(6) 0.37277(9) 0.77646(6) 0.0471(3) Uani 1.000000 .
Cl1s Cl 0.59020(7) 0.30294(8) 0.87347(6) 0.0514(3) Uani 1.000000 .
Cl3s Cl 0.50074(11) 0.43476(9) 0.91975(7) 0.0761(5) Uani 1.000000 .
O6s O 0.32261(14) 1.05817(18) 0.78466(13) 0.0310(6) Uani 1.000000 .
N1 N 0.62497(14) 0.85422(17) 0.67317(13) 0.0139(5) Uani 1.000000 .
N2 N 0.55751(14) 0.68814(17) 0.61972(12) 0.0140(5) Uani 1.000000 .
N4 N 0.59107(14) 0.69358(17) 0.51999(13) 0.0147(5) Uani 1.000000 .
C34 C 0.69953(16) 0.6921(2) 0.91065(15) 0.0159(6) Uani 1.000000 .
C40 C 0.78371(17) 0.7958(2) 0.84347(16) 0.0170(6) Uani 1.000000 .
C2 C 0.62447(18) 1.0227(2) 0.64745(16) 0.0186(6) Uani 1.000000 .
H2 H 0.63159(18) 1.0855(2) 0.66367(16) 0.0224(8) Uiso 1.000000 R
C46 C 0.67221(17) 0.8932(2) 0.88073(15) 0.0159(6) Uani 1.000000 .
C6 C 0.61208(16) 0.7315(2) 0.59085(15) 0.0142(6) Uani 1.000000 .
H6 H 0.66150(16) 0.7064(2) 0.61739(15) 0.0171(7) Uiso 1.000000 R
C1 C 0.63229(17) 0.9472(2) 0.69325(16) 0.0162(6) Uani 1.000000 .
H1 H 0.64309(17) 0.9610(2) 0.74001(16) 0.0195(7) Uiso 1.000000 R
C28 C 0.46908(17) 0.9123(2) 0.70316(15) 0.0148(6) Uani 1.000000 .
C45 C 0.79789(18) 0.8478(2) 0.79114(17) 0.0221(7) Uani 1.000000 .
H45 H 0.75837(18) 0.8753(2) 0.75604(17) 0.0265(8) Uiso 1.000000 R
C51 C 0.62059(17) 0.9003(2) 0.91540(15) 0.0172(6) Uani 1.000000 .
H51 H 0.59365(17) 0.8463(2) 0.91915(15) 0.0207(7) Uiso 1.000000 R
C33 C 0.50635(17) 0.9893(2) 0.74460(16) 0.0177(6) Uani 1.000000 .
H33 H 0.54226(17) 0.9772(2) 0.78762(16) 0.0212(8) Uiso 1.000000 R
C39 C 0.70699(18) 0.7171(2) 0.97886(16) 0.0219(7) Uani 1.000000 .
H39 H 0.70611(18) 0.7814(2) 0.99050(16) 0.0262(8) Uiso 1.000000 R
C5 C 0.61230(16) 0.8373(2) 0.60444(15) 0.0137(6) Uani 1.000000 .
C10 C 0.31218(18) 0.5949(2) 0.58627(17) 0.0201(7) Uani 1.000000 .
H10 H 0.27603(18) 0.5551(2) 0.55685(17) 0.0242(8) Uiso 1.000000 R
C47 C 0.71070(18) 0.9772(2) 0.87514(16) 0.0190(6) Uani 1.000000 .
H47 H 0.74555(18) 0.9749(2) 0.85277(16) 0.0227(8) Uiso 1.000000 R
C8 C 0.42297(17) 0.6919(2) 0.60911(16) 0.0158(6) Uani 1.000000 .
C13 C 0.42105(17) 0.7151(2) 0.67483(15) 0.0154(6) Uani 1.000000 .
C41 C 0.84371(17) 0.7553(2) 0.89513(16) 0.0187(6) Uani 1.000000 .
H41 H 0.83600(17) 0.7223(2) 0.93149(16) 0.0224(8) Uiso 1.000000 R
C44 C 0.86944(19) 0.8593(2) 0.79043(18) 0.0248(7) Uani 1.000000 .
H44 H 0.87789(19) 0.8963(2) 0.75617(18) 0.0297(9) Uiso 1.000000 R
C36 C 0.71370(18) 0.5254(2) 0.94600(17) 0.0220(7) Uani 1.000000 .
H36 H 0.71720(18) 0.4611(2) 0.93532(17) 0.0264(8) Uiso 1.000000 R
C29 C 0.41422(17) 0.9328(2) 0.63924(16) 0.0178(6) Uani 1.000000 .
H29 H 0.38787(17) 0.8830(2) 0.61146(16) 0.0214(8) Uiso 1.000000 R
C9 C 0.36817(17) 0.6325(2) 0.56528(16) 0.0174(6) Uani 1.000000 .
H9 H 0.36921(17) 0.6180(2) 0.52138(16) 0.0209(7) Uiso 1.000000 R
C22 C 0.47611(17) 0.7859(2) 0.81464(15) 0.0161(6) Uani 1.000000 .
C14 C 0.55766(18) 0.5870(2) 0.59651(15) 0.0162(6) Uani 1.000000 .
H14a H 0.51320(18) 0.5535(2) 0.59652(15) 0.0194(7) Uiso 1.000000 R
H14b H 0.60106(18) 0.5528(2) 0.62624(15) 0.0194(7) Uiso 1.000000 R
C43 C 0.92824(19) 0.8157(2) 0.84055(17) 0.0237(7) Uani 1.000000 .
H43 H 0.97614(19) 0.8212(2) 0.83908(17) 0.0284(9) Uiso 1.000000 R
C35 C 0.70440(18) 0.5950(2) 0.89538(17) 0.0193(7) Uani 1.000000 .
H35 H 0.70137(18) 0.5769(2) 0.85086(17) 0.0231(8) Uiso 1.000000 R
C23 C 0.50343(18) 0.7111(2) 0.86176(16) 0.0195(7) Uani 1.000000 .
H23 H 0.53203(18) 0.6630(2) 0.85188(16) 0.0233(8) Uiso 1.000000 R
C4 C 0.60030(17) 0.9094(2) 0.55579(16) 0.0172(6) Uani 1.000000 .
H4 H 0.58856(17) 0.8946(2) 0.50906(16) 0.0206(7) Uiso 1.000000 R
C11 C 0.31072(18) 0.6172(2) 0.65116(17) 0.0220(7) Uani 1.000000 .
H11 H 0.27350(18) 0.5919(2) 0.66567(17) 0.0264(8) Uiso 1.000000 R
C38 C 0.7156(2) 0.6476(3) 1.02917(17) 0.0274(8) Uani 1.000000 .
H38 H 0.7200(2) 0.6654(3) 1.07407(17) 0.0329(9) Uiso 1.000000 R
C30 C 0.39888(18) 1.0273(2) 0.61700(17) 0.0214(7) Uani 1.000000 .
H30 H 0.36256(18) 1.0402(2) 0.57435(17) 0.0257(8) Uiso 1.000000 R
C16 C 0.64197(17) 0.7019(2) 0.48372(15) 0.0151(6) Uani 1.000000 .
C42 C 0.91595(18) 0.7639(2) 0.89283(17) 0.0219(7) Uani 1.000000 .
H42 H 0.95563(18) 0.7346(2) 0.92668(17) 0.0263(8) Uiso 1.000000 R
C31 C 0.43733(19) 1.1022(2) 0.65794(18) 0.0228(7) Uani 1.000000 .
H31 H 0.42765(19) 1.1651(2) 0.64238(18) 0.0273(8) Uiso 1.000000 R
C12 C 0.36436(17) 0.6773(2) 0.69530(16) 0.0181(6) Uani 1.000000 .
H12 H 0.36234(17) 0.6923(2) 0.73879(16) 0.0217(8) Uiso 1.000000 R
C27 C 0.43174(18) 0.8560(2) 0.82984(16) 0.0194(6) Uani 1.000000 .
H27 H 0.41210(18) 0.9054(2) 0.79845(16) 0.0233(8) Uiso 1.000000 R
C21 C 0.63166(18) 0.6465(2) 0.42409(16) 0.0185(6) Uani 1.000000 .
H21 H 0.59272(18) 0.6026(2) 0.40985(16) 0.0222(8) Uiso 1.000000 R
C48 C 0.69726(19) 1.0633(2) 0.90262(17) 0.0228(7) Uani 1.000000 .
H48 H 0.72213(19) 1.1184(2) 0.89728(17) 0.0274(8) Uiso 1.000000 R
C20 C 0.67879(19) 0.6564(2) 0.38630(16) 0.0215(7) Uani 1.000000 .
H20 H 0.67138(19) 0.6184(2) 0.34724(16) 0.0258(8) Uiso 1.000000 R
C3 C 0.60596(18) 1.0039(2) 0.57737(16) 0.0187(6) Uani 1.000000 .
H3 H 0.59751(18) 1.0538(2) 0.54548(16) 0.0224(8) Uiso 1.000000 R
C32 C 0.49029(19) 1.0833(2) 0.72218(18) 0.0223(7) Uani 1.000000 .
H32 H 0.51513(19) 1.1336(2) 0.75032(18) 0.0268(8) Uiso 1.000000 R
C26 C 0.41670(19) 0.8525(2) 0.89161(18) 0.0236(7) Uani 1.000000 .
H26 H 0.38734(19) 0.8997(2) 0.90140(18) 0.0283(9) Uiso 1.000000 R
C37 C 0.7178(2) 0.5514(2) 1.01269(18) 0.0277(8) Uani 1.000000 .
H37 H 0.7220(2) 0.5045(2) 1.04605(18) 0.0332(9) Uiso 1.000000 R
C49 C 0.6473(2) 1.0681(2) 0.93784(17) 0.0244(7) Uani 1.000000 .
H49 H 0.6395(2) 1.1257(2) 0.95712(17) 0.0293(9) Uiso 1.000000 R
C25 C 0.4454(2) 0.7790(2) 0.93838(18) 0.0258(7) Uani 1.000000 .
H25 H 0.4360(2) 0.7773(2) 0.97993(18) 0.0310(9) Uiso 1.000000 R
C15 C 0.55962(18) 0.5963(2) 0.52221(16) 0.0176(6) Uani 1.000000 .
H15a H 0.59097(18) 0.5471(2) 0.51313(16) 0.0211(8) Uiso 1.000000 R
H15b H 0.50997(18) 0.5908(2) 0.48822(16) 0.0211(8) Uiso 1.000000 R
C19 C 0.73682(19) 0.7217(2) 0.40542(17) 0.0225(7) Uani 1.000000 .
H19 H 0.76727(19) 0.7294(2) 0.37883(17) 0.0270(8) Uiso 1.000000 R
C24 C 0.4882(2) 0.7079(2) 0.92329(17) 0.0246(7) Uani 1.000000 .
H24 H 0.5068(2) 0.6579(2) 0.95443(17) 0.0295(9) Uiso 1.000000 R
C17 C 0.70202(17) 0.7656(2) 0.50420(16) 0.0175(6) Uani 1.000000 .
H17 H 0.71102(17) 0.8018(2) 0.54434(16) 0.0210(7) Uiso 1.000000 R
C18 C 0.74856(18) 0.7756(2) 0.46511(17) 0.0208(7) Uani 1.000000 .
H18 H 0.78794(18) 0.8188(2) 0.47919(17) 0.0249(8) Uiso 1.000000 R
C50 C 0.60892(19) 0.9862(2) 0.94417(16) 0.0215(7) Uani 1.000000 .
H50 H 0.57524(19) 0.9889(2) 0.96781(16) 0.0258(8) Uiso 1.000000 R
C7 C 0.48203(16) 0.7313(2) 0.58344(15) 0.0144(6) Uani 1.000000 .
H7a H 0.46781(16) 0.7191(2) 0.53406(15) 0.0173(7) Uiso 1.000000 R
H7b H 0.48500(16) 0.8002(2) 0.59025(15) 0.0173(7) Uiso 1.000000 R
C7s C 0.2671(2) 1.0533(3) 0.7173(2) 0.0383(10) Uani 1.000000 .
H7sa H 0.2884(2) 1.0701(3) 0.6822(2) 0.0460(12) Uiso 1.000000 R
H7sb H 0.2269(2) 1.0976(3) 0.7140(2) 0.0460(12) Uiso 1.000000 R
C5s C 0.3527(2) 1.1521(3) 0.8015(2) 0.0364(9) Uani 1.000000 .
H5sa H 0.3132(2) 1.1974(3) 0.7986(2) 0.0436(11) Uiso 1.000000 R
H5sb H 0.3770(2) 1.1718(3) 0.7693(2) 0.0436(11) Uiso 1.000000 R
C4s C 0.4079(3) 1.1497(3) 0.8741(2) 0.0511(12) Uani 1.000000 .
H4sa H 0.4473(10) 1.1059(18) 0.8762(5) 0.0767(18) Uiso 1.000000 GR
H4sb H 0.4281(14) 1.2127(6) 0.8870(7) 0.0767(18) Uiso 1.000000 GR
H4sc H 0.3834(5) 1.129(2) 0.9055(3) 0.0767(18) Uiso 1.000000 GR
C8s C 0.2381(3) 0.9509(3) 0.7067(2) 0.0486(12) Uani 1.000000 .
H8sa H 0.1959(11) 0.9471(6) 0.6647(9) 0.0729(18) Uiso 1.000000 GR
H8sb H 0.2765(6) 0.9088(5) 0.7036(17) 0.0729(18) Uiso 1.000000 GR
H8sc H 0.2235(17) 0.9321(9) 0.7452(8) 0.0729(18) Uiso 1.000000 GR
C9s C 0.5298(2) 0.4020(3) 0.8507(2) 0.0377(10) Uani 1.000000 .
H9s H 0.5563(2) 0.4561(3) 0.8396(2) 0.0452(11) Uiso 1.000000 R

loop_
_atom_site_aniso_label
_atom_site_aniso_U_11
_atom_site_aniso_U_22
_atom_site_aniso_U_33
_atom_site_aniso_U_12
_atom_site_aniso_U_13
_atom_site_aniso_U_23
Ru1 0.01274(12) 0.01170(10) 0.01166(11) 0.00014(9) 0.00407(9) 0.00063(9)
Cl1 0.0165(4) 0.0192(3) 0.0165(4) 0.0038(3) 0.0053(3) 0.0005(3)
Cl2 0.0212(4) 0.0144(3) 0.0181(4) -0.0001(3) 0.0083(3) 0.0023(3)
P5 0.0137(4) 0.0143(4) 0.0119(4) 0.0001(3) 0.0035(3) 0.0009(3)
P3 0.0132(4) 0.0149(4) 0.0122(4) 0.0003(3) 0.0042(3) 0.0012(3)
Cl2s 0.0370(6) 0.0560(7) 0.0412(6) -0.0070(5) 0.0040(5) 0.0097(5)
Cl1s 0.0483(7) 0.0386(6) 0.0525(7) -0.0027(5) -0.0019(5) 0.0148(5)
Cl3s 0.1507(15) 0.0456(7) 0.0541(8) -0.0162(8) 0.0638(9) -0.0032(6)
O6s 0.0276(14) 0.0306(13) 0.0361(15) 0.0029(11) 0.0127(12) -0.0026(11)
N1 0.0127(12) 0.0147(12) 0.0146(12) -0.0015(10) 0.0051(10) 0.0000(10)
N2 0.0149(13) 0.0129(11) 0.0125(12) -0.0009(10) 0.0025(10) -0.0003(9)
N4 0.0178(13) 0.0141(12) 0.0124(12) -0.0039(10) 0.0054(10) -0.0025(10)
C34 0.0121(14) 0.0179(14) 0.0152(15) 0.0007(12) 0.0014(12) 0.0024(12)
C40 0.0159(15) 0.0147(13) 0.0192(15) 0.0006(12) 0.0044(12) -0.0025(12)
C2 0.0207(16) 0.0134(14) 0.0223(16) -0.0011(12) 0.0079(13) -0.0001(12)
C46 0.0169(15) 0.0164(14) 0.0113(14) 0.0007(12) 0.0010(12) -0.0003(11)
C6 0.0129(14) 0.0164(13) 0.0145(14) -0.0016(12) 0.0061(11) 0.0013(12)
C1 0.0159(15) 0.0179(14) 0.0135(15) -0.0009(12) 0.0033(12) -0.0019(11)
C28 0.0147(15) 0.0151(14) 0.0161(15) 0.0019(11) 0.0072(12) 0.0023(11)
C45 0.0187(16) 0.0234(16) 0.0230(17) 0.0021(13) 0.0056(13) 0.0053(13)
C51 0.0168(15) 0.0196(15) 0.0128(14) -0.0026(12) 0.0018(12) -0.0001(12)
C33 0.0165(15) 0.0193(15) 0.0176(15) 0.0035(12) 0.0062(12) 0.0025(12)
C39 0.0242(17) 0.0204(16) 0.0168(15) 0.0033(13) 0.0016(13) 0.0023(12)
C5 0.0135(14) 0.0142(13) 0.0139(14) -0.0003(11) 0.0054(11) 0.0003(11)
C10 0.0174(16) 0.0162(14) 0.0247(17) -0.0025(12) 0.0044(13) 0.0009(13)
C47 0.0208(16) 0.0188(15) 0.0163(15) -0.0019(13) 0.0052(13) -0.0010(12)
C8 0.0130(14) 0.0161(14) 0.0168(15) 0.0012(12) 0.0033(12) 0.0018(12)
C13 0.0150(15) 0.0154(14) 0.0157(15) 0.0004(11) 0.0050(12) 0.0024(11)
C41 0.0172(15) 0.0223(16) 0.0157(15) 0.0004(12) 0.0045(12) -0.0023(12)
C44 0.0249(18) 0.0228(16) 0.0300(19) -0.0060(14) 0.0135(15) 0.0016(14)
C36 0.0231(17) 0.0189(15) 0.0231(17) 0.0014(13) 0.0068(14) 0.0037(13)
C29 0.0189(16) 0.0205(15) 0.0156(15) 0.0032(12) 0.0080(13) 0.0013(12)
C9 0.0188(16) 0.0171(14) 0.0149(15) 0.0002(12) 0.0039(12) 0.0003(12)
C22 0.0169(15) 0.0173(15) 0.0147(14) -0.0036(12) 0.0061(12) -0.0013(11)
C14 0.0198(16) 0.0117(13) 0.0179(15) -0.0009(12) 0.0076(13) -0.0010(11)
C43 0.0167(16) 0.0277(17) 0.0267(18) -0.0051(14) 0.0074(14) -0.0055(14)
C35 0.0191(16) 0.0198(15) 0.0173(15) 0.0003(13) 0.0041(13) 0.0013(12)
C23 0.0225(17) 0.0195(15) 0.0178(16) -0.0002(13) 0.0086(13) 0.0012(12)
C4 0.0181(16) 0.0198(15) 0.0133(15) -0.0016(12) 0.0050(12) 0.0007(12)
C11 0.0158(16) 0.0238(16) 0.0275(18) -0.0016(13) 0.0088(14) 0.0040(14)
C38 0.037(2) 0.0292(18) 0.0141(16) 0.0042(16) 0.0056(15) 0.0037(14)
C30 0.0213(17) 0.0242(16) 0.0200(16) 0.0062(13) 0.0086(13) 0.0083(13)
C16 0.0151(15) 0.0151(13) 0.0134(14) 0.0030(11) 0.0027(12) 0.0020(11)
C42 0.0171(16) 0.0267(16) 0.0182(16) 0.0024(14) 0.0011(12) -0.0037(13)
C31 0.0272(18) 0.0162(15) 0.0286(18) 0.0061(13) 0.0143(15) 0.0067(13)
C12 0.0159(15) 0.0199(15) 0.0192(16) 0.0016(12) 0.0070(13) 0.0025(12)
C27 0.0189(16) 0.0209(15) 0.0185(16) -0.0013(13) 0.0062(13) -0.0010(12)
C21 0.0179(16) 0.0186(15) 0.0194(16) 0.0016(12) 0.0069(13) 0.0020(12)
C48 0.0273(18) 0.0171(15) 0.0228(17) -0.0036(13) 0.0070(14) -0.0021(13)
C20 0.0269(18) 0.0229(16) 0.0163(16) 0.0081(14) 0.0095(14) 0.0009(13)
C3 0.0208(16) 0.0155(14) 0.0205(16) 0.0007(12) 0.0081(13) 0.0041(12)
C32 0.0235(17) 0.0170(15) 0.0280(18) -0.0022(13) 0.0108(14) -0.0008(13)
C26 0.0233(17) 0.0257(17) 0.0267(18) -0.0010(14) 0.0148(14) -0.0040(14)
C37 0.035(2) 0.0251(17) 0.0210(17) 0.0023(15) 0.0064(15) 0.0105(14)
C49 0.0311(19) 0.0171(15) 0.0231(17) 0.0016(14) 0.0066(15) -0.0040(13)
C25 0.0307(19) 0.0304(18) 0.0221(17) -0.0011(15) 0.0164(15) 0.0005(14)
C15 0.0214(16) 0.0145(14) 0.0182(15) -0.0032(12) 0.0088(13) -0.0031(12)
C19 0.0231(17) 0.0266(17) 0.0233(17) 0.0063(14) 0.0152(14) 0.0045(14)
C24 0.0313(19) 0.0246(17) 0.0198(17) -0.0024(14) 0.0114(15) 0.0051(13)
C17 0.0215(16) 0.0143(13) 0.0162(15) 0.0043(12) 0.0058(12) 0.0024(12)
C18 0.0166(15) 0.0224(16) 0.0254(17) 0.0006(13) 0.0099(13) 0.0042(13)
C50 0.0232(17) 0.0267(17) 0.0151(15) 0.0033(14) 0.0072(13) -0.0019(13)
C7 0.0138(14) 0.0161(13) 0.0137(14) -0.0006(12) 0.0050(11) 0.0004(12)
C7s 0.036(2) 0.058(3) 0.025(2) 0.009(2) 0.0155(17) -0.0015(18)
C5s 0.040(2) 0.0290(19) 0.048(2) -0.0043(17) 0.026(2) -0.0017(18)
C4s 0.045(3) 0.048(3) 0.054(3) -0.014(2) 0.010(2) -0.009(2)
C8s 0.045(3) 0.067(3) 0.035(2) -0.017(2) 0.016(2) -0.020(2)
C9s 0.052(3) 0.033(2) 0.028(2) -0.0095(19) 0.0135(19) 0.0070(16)

loop_
_atom_type_symbol
_atom_type_scat_dispersion_real
_atom_type_scat_dispersion_imag
_atom_type_scat_Cromer_Mann_a1
_atom_type_scat_Cromer_Mann_a2
_atom_type_scat_Cromer_Mann_a3
_atom_type_scat_Cromer_Mann_a4
_atom_type_scat_Cromer_Mann_b1
_atom_type_scat_Cromer_Mann_b2
_atom_type_scat_Cromer_Mann_b3
_atom_type_scat_Cromer_Mann_b4
_atom_type_scat_Cromer_Mann_c
_atom_type_scat_source
_atom_type_scat_dispersion_source
C 0.00347 0.00161 2.31000 1.02000 1.58860 0.86500 20.84390 10.20750 0.56870 51.65120 0.21560 'International Tables Volume C Table 6.1.1.4 (pp. 500-502)' 'Henke, Gullikson and Davis, At. Data and Nucl. Data Tables, 1993, 54, 2'
Cl 0.14873 0.16029 11.46040 7.19640 6.25560 1.64550 0.01040 1.16620 18.51940 47.77840 -9.55740 'International Tables Volume C Table 6.1.1.4 (pp. 500-502)' 'Henke, Gullikson and Davis, At. Data and Nucl. Data Tables, 1993, 54, 2'
H 0.00000 0.00000 0.49300 0.32291 0.14019 0.04081 10.51090 26.12570 3.14236 57.79970 0.00304 'International Tables Volume C Table 6.1.1.4 (pp. 500-502)' 'Henke, Gullikson and Davis, At. Data and Nucl. Data Tables, 1993, 54, 2'
N 0.00653 0.00323 12.21260 3.13220 2.01250 1.16630 0.00570 9.89330 28.99750 0.58260 -11.52900 'International Tables Volume C Table 6.1.1.4 (pp. 500-502)' 'Henke, Gullikson and Davis, At. Data and Nucl. Data Tables, 1993, 54, 2'
O 0.01158 0.00611 3.04850 2.28680 1.54630 0.86700 13.27710 5.70110 0.32390 32.90890 0.25080 'International Tables Volume C Table 6.1.1.4 (pp. 500-502)' 'Henke, Gullikson and Davis, At. Data and Nucl. Data Tables, 1993, 54, 2'
P 0.10434 0.09671 6.43450 4.17910 1.78000 1.49080 1.90670 27.15700 0.52600 68.16450 1.11490 'International Tables Volume C Table 6.1.1.4 (pp. 500-502)' 'Henke, Gullikson and Davis, At. Data and Nucl. Data Tables, 1993, 54, 2'
Ru -1.23940 0.83517 19.26740 12.91820 4.86337 1.56756 0.80852 8.43467 24.79970 94.29280 5.37874 'International Tables Volume C Table 6.1.1.4 (pp. 500-502)' 'Henke, Gullikson and Davis, At. Data and Nucl. Data Tables, 1993, 54, 2'

loop_
_geom_angle_atom_site_label_1
_geom_angle_atom_site_label_2
_geom_angle_atom_site_label_3
_geom_angle
_geom_angle_site_symmetry_1
_geom_angle_site_symmetry_3
_geom_angle_publ_flag
Cl2 Ru1 Cl1 84.79(3) . . ?
P5 Ru1 Cl1 83.53(3) . . ?
P5 Ru1 Cl2 100.17(3) . . ?
P3 Ru1 Cl1 168.55(3) . . ?
P3 Ru1 Cl2 83.80(3) . . ?
P3 Ru1 P5 99.50(3) . . ?
N1 Ru1 Cl1 97.09(7) . . ?
N1 Ru1 Cl2 161.51(7) . . ?
N1 Ru1 P5 98.32(7) . . ?
N1 Ru1 P3 93.41(7) . . ?
N2 Ru1 Cl1 85.79(7) . . ?
N2 Ru1 Cl2 85.39(7) . . ?
N2 Ru1 P5 167.44(7) . . ?
N2 Ru1 P3 92.26(7) . . ?
N2 Ru1 N1 76.43(9) . . ?
C34 P5 Ru1 116.64(10) . . ?
C40 P5 Ru1 111.50(10) . . ?
C40 P5 C34 100.79(14) . . ?
C46 P5 Ru1 121.94(10) . . ?
C46 P5 C34 102.57(14) . . ?
C46 P5 C40 100.29(14) . . ?
C28 P3 Ru1 118.30(10) . . ?
C13 P3 Ru1 108.75(10) . . ?
C13 P3 C28 103.17(13) . . ?
C22 P3 Ru1 120.82(10) . . ?
C22 P3 C28 101.44(14) . . ?
C22 P3 C13 101.93(14) . . ?
C5s O6s C7s 112.6(3) . . ?
C1 N1 Ru1 127.7(2) . . ?
C5 N1 Ru1 114.68(18) . . ?
C5 N1 C1 116.3(2) . . ?
C6 N2 Ru1 99.56(16) . . ?
C14 N2 Ru1 122.96(18) . . ?
C14 N2 C6 100.3(2) . . ?
C7 N2 Ru1 113.78(17) . . ?
C7 N2 C6 108.9(2) . . ?
C7 N2 C14 109.1(2) . . ?
C16 N4 C6 119.1(2) . . ?
C15 N4 C6 105.9(2) . . ?
C15 N4 C16 116.6(2) . . ?
C39 C34 P5 124.0(2) . . ?
C35 C34 P5 117.8(2) . . ?
C35 C34 C39 118.2(3) . . ?
C45 C40 P5 119.5(2) . . ?
C41 C40 P5 122.3(2) . . ?
C41 C40 C45 118.1(3) . . ?
C1 C2 H2 120.29(18) . . ?
C3 C2 H2 120.29(18) . . ?
C3 C2 C1 119.4(3) . . ?
C51 C46 P5 121.6(2) . . ?
C47 C46 P5 121.0(2) . . ?
C47 C46 C51 117.4(3) . . ?
N4 C6 N2 104.8(2) . . ?
H6 C6 N2 107.88(15) . . ?
H6 C6 N4 107.88(15) . . ?
C5 C6 N2 106.4(2) . . ?
C5 C6 N4 121.3(2) . . ?
C5 C6 H6 107.88(16) . . ?
C2 C1 N1 123.1(3) . . ?
H1 C1 N1 118.45(17) . . ?
H1 C1 C2 118.45(18) . . ?
C33 C28 P3 118.7(2) . . ?
C29 C28 P3 123.0(2) . . ?
C29 C28 C33 118.3(3) . . ?
H45 C45 C40 119.30(18) . . ?
C44 C45 C40 121.4(3) . . ?
C44 C45 H45 119.3(2) . . ?
H51 C51 C46 119.32(18) . . ?
C50 C51 C46 121.4(3) . . ?
C50 C51 H51 119.32(19) . . ?
H33 C33 C28 119.58(17) . . ?
C32 C33 C28 120.8(3) . . ?
C32 C33 H33 119.58(19) . . ?
H39 C39 C34 119.44(18) . . ?
C38 C39 C34 121.1(3) . . ?
C38 C39 H39 119.4(2) . . ?
C6 C5 N1 110.5(2) . . ?
C4 C5 N1 123.2(3) . . ?
C4 C5 C6 126.3(3) . . ?
C9 C10 H10 120.39(19) . . ?
C11 C10 H10 120.39(19) . . ?
C11 C10 C9 119.2(3) . . ?
H47 C47 C46 119.60(18) . . ?
C48 C47 C46 120.8(3) . . ?
C48 C47 H47 119.6(2) . . ?
C9 C8 C13 119.8(3) . . ?
C7 C8 C13 121.5(3) . . ?
C7 C8 C9 118.6(3) . . ?
C8 C13 P3 118.7(2) . . ?
C12 C13 P3 122.4(2) . . ?
C12 C13 C8 118.9(3) . . ?
H41 C41 C40 119.81(19) . . ?
C42 C41 C40 120.4(3) . . ?
C42 C41 H41 119.81(19) . . ?
H44 C44 C45 120.0(2) . . ?
C43 C44 C45 119.9(3) . . ?
C43 C44 H44 120.0(2) . . ?
C35 C36 H36 119.9(2) . . ?
C37 C36 H36 119.90(19) . . ?
C37 C36 C35 120.2(3) . . ?
H29 C29 C28 119.78(18) . . ?
C30 C29 C28 120.4(3) . . ?
C30 C29 H29 119.8(2) . . ?
C8 C9 C10 120.9(3) . . ?
H9 C9 C10 119.55(19) . . ?
H9 C9 C8 119.55(18) . . ?
C23 C22 P3 119.9(2) . . ?
C27 C22 P3 121.4(2) . . ?
C27 C22 C23 118.7(3) . . ?
H14a C14 N2 110.99(16) . . ?
H14b C14 N2 110.99(15) . . ?
H14b C14 H14a 109.0 . . ?
C15 C14 N2 103.9(2) . . ?
C15 C14 H14a 110.99(16) . . ?
C15 C14 H14b 110.99(17) . . ?
H43 C43 C44 120.0(2) . . ?
C42 C43 C44 119.9(3) . . ?
C42 C43 H43 120.04(19) . . ?
C36 C35 C34 120.7(3) . . ?
H35 C35 C34 119.66(18) . . ?
H35 C35 C36 119.66(19) . . ?
H23 C23 C22 119.73(18) . . ?
C24 C23 C22 120.5(3) . . ?
C24 C23 H23 119.7(2) . . ?
H4 C4 C5 120.42(18) . . ?
C3 C4 C5 119.2(3) . . ?
C3 C4 H4 120.42(18) . . ?
H11 C11 C10 119.64(19) . . ?
C12 C11 C10 120.7(3) . . ?
C12 C11 H11 119.64(19) . . ?
H38 C38 C39 120.0(2) . . ?
C37 C38 C39 120.0(3) . . ?
C37 C38 H38 120.0(2) . . ?
H30 C30 C29 119.8(2) . . ?
C31 C30 C29 120.4(3) . . ?
C31 C30 H30 119.79(19) . . ?
C21 C16 N4 119.7(3) . . ?
C17 C16 N4 122.4(3) . . ?
C17 C16 C21 117.9(3) . . ?
C43 C42 C41 120.2(3) . . ?
H42 C42 C41 119.91(19) . . ?
H42 C42 C43 119.91(19) . . ?
H31 C31 C30 120.06(19) . . ?
C32 C31 C30 119.9(3) . . ?
C32 C31 H31 120.06(19) . . ?
C11 C12 C13 120.5(3) . . ?
H12 C12 C13 119.75(18) . . ?
H12 C12 C11 119.75(19) . . ?
H27 C27 C22 119.73(18) . . ?
C26 C27 C22 120.5(3) . . ?
C26 C27 H27 119.7(2) . . ?
H21 C21 C16 119.67(18) . . ?
C20 C21 C16 120.7(3) . . ?
C20 C21 H21 119.67(19) . . ?
H48 C48 C47 119.6(2) . . ?
C49 C48 C47 120.8(3) . . ?
C49 C48 H48 119.62(19) . . ?
H20 C20 C21 119.34(19) . . ?
C19 C20 C21 121.3(3) . . ?
C19 C20 H20 119.34(19) . . ?
C4 C3 C2 118.5(3) . . ?
H3 C3 C2 120.74(18) . . ?
H3 C3 C4 120.74(18) . . ?
C31 C32 C33 120.1(3) . . ?
H32 C32 C33 119.94(19) . . ?
H32 C32 C31 119.94(19) . . ?
H26 C26 C27 120.0(2) . . ?
C25 C26 C27 120.1(3) . . ?
C25 C26 H26 120.0(2) . . ?
C38 C37 C36 119.7(3) . . ?
H37 C37 C36 120.14(19) . . ?
H37 C37 C38 120.1(2) . . ?
H49 C49 C48 120.29(19) . . ?
C50 C49 C48 119.4(3) . . ?
C50 C49 H49 120.3(2) . . ?
H25 C25 C26 120.0(2) . . ?
C24 C25 C26 120.0(3) . . ?
C24 C25 H25 120.0(2) . . ?
C14 C15 N4 104.7(2) . . ?
H15a C15 N4 110.82(16) . . ?
H15a C15 C14 110.82(16) . . ?
H15b C15 N4 110.82(16) . . ?
H15b C15 C14 110.82(17) . . ?
H15b C15 H15a 108.9 . . ?
H19 C19 C20 120.73(19) . . ?
C18 C19 C20 118.5(3) . . ?
C18 C19 H19 120.73(19) . . ?
C25 C24 C23 120.2(3) . . ?
H24 C24 C23 119.9(2) . . ?
H24 C24 C25 119.9(2) . . ?
H17 C17 C16 119.65(18) . . ?
C18 C17 C16 120.7(3) . . ?
C18 C17 H17 119.65(19) . . ?
C17 C18 C19 120.8(3) . . ?
H18 C18 C19 119.61(19) . . ?
H18 C18 C17 119.61(19) . . ?
C49 C50 C51 120.2(3) . . ?
H50 C50 C51 119.88(19) . . ?
H50 C50 C49 119.9(2) . . ?
C8 C7 N2 112.9(2) . . ?
H7a C7 N2 109.02(15) . . ?
H7a C7 C8 109.02(16) . . ?
H7b C7 N2 109.02(14) . . ?
H7b C7 C8 109.02(16) . . ?
H7b C7 H7a 107.8 . . ?
H7sa C7s O6s 110.2(2) . . ?
H7sb C7s O6s 110.25(19) . . ?
H7sb C7s H7sa 108.5 . . ?
C8s C7s O6s 107.3(3) . . ?
C8s C7s H7sa 110.2(2) . . ?
C8s C7s H7sb 110.2(2) . . ?
H5sa C5s O6s 110.1(2) . . ?
H5sb C5s O6s 110.10(19) . . ?
H5sb C5s H5sa 108.4 . . ?
C4s C5s O6s 108.0(3) . . ?
C4s C5s H5sa 110.1(2) . . ?
C4s C5s H5sb 110.1(2) . . ?
H4sa C4s C5s 109.5 . . ?
H4sb C4s C5s 109.5 . . ?
H4sb C4s H4sa 109.5 . . ?
H4sc C4s C5s 109.5 . . ?
H4sc C4s H4sa 109.5 . . ?
H4sc C4s H4sb 109.5 . . ?
H8sa C8s C7s 109.5 . . ?
H8sb C8s C7s 109.5 . . ?
H8sb C8s H8sa 109.5 . . ?
H8sc C8s C7s 109.5 . . ?
H8sc C8s H8sa 109.5 . . ?
H8sc C8s H8sb 109.5 . . ?
Cl1s C9s Cl2s 109.0(2) . . ?
Cl3s C9s Cl2s 111.1(3) . . ?
Cl3s C9s Cl1s 110.6(2) . . ?
H9s C9s Cl2s 108.69(13) . . ?
H9s C9s Cl1s 108.69(14) . . ?
H9s C9s Cl3s 108.69(14) . . ?

loop_
_geom_bond_atom_site_label_1
_geom_bond_atom_site_label_2
_geom_bond_distance
_geom_bond_site_symmetry_2
_geom_bond_publ_flag
Ru1 Cl1 2.4958(8) . ?
Ru1 Cl2 2.4173(8) . ?
Ru1 P5 2.3403(9) . ?
Ru1 P3 2.2924(9) . ?
Ru1 N1 2.133(2) . ?
Ru1 N2 2.221(2) . ?
P5 C34 1.839(3) . ?
P5 C40 1.854(3) . ?
P5 C46 1.851(3) . ?
P3 C28 1.841(3) . ?
P3 C13 1.852(3) . ?
P3 C22 1.845(3) . ?
Cl2s C9s 1.763(4) . ?
Cl1s C9s 1.758(4) . ?
Cl3s C9s 1.749(4) . ?
O6s C7s 1.427(5) . ?
O6s C5s 1.424(4) . ?
N1 C1 1.352(4) . ?
N1 C5 1.367(4) . ?
N2 C6 1.492(4) . ?
N2 C14 1.489(4) . ?
N2 C7 1.505(4) . ?
N4 C6 1.468(4) . ?
N4 C16 1.418(4) . ?
N4 C15 1.491(4) . ?
C34 C39 1.401(4) . ?
C34 C35 1.400(4) . ?
C40 C45 1.397(4) . ?
C40 C41 1.388(4) . ?
C2 H2 0.9300 . ?
C2 C1 1.385(4) . ?
C2 C3 1.383(4) . ?
C46 C51 1.404(4) . ?
C46 C47 1.409(4) . ?
C6 H6 0.9800 . ?
C6 C5 1.501(4) . ?
C1 H1 0.9300 . ?
C28 C33 1.403(4) . ?
C28 C29 1.401(4) . ?
C45 H45 0.9300 . ?
C45 C44 1.382(5) . ?
C51 H51 0.9300 . ?
C51 C50 1.386(4) . ?
C33 H33 0.9300 . ?
C33 C32 1.388(4) . ?
C39 H39 0.9300 . ?
C39 C38 1.384(4) . ?
C5 C4 1.379(4) . ?
C10 H10 0.9300 . ?
C10 C9 1.386(4) . ?
C10 C11 1.377(5) . ?
C47 H47 0.9300 . ?
C47 C48 1.387(4) . ?
C8 C13 1.399(4) . ?
C8 C9 1.395(4) . ?
C8 C7 1.504(4) . ?
C13 C12 1.393(4) . ?
C41 H41 0.9300 . ?
C41 C42 1.403(4) . ?
C44 H44 0.9300 . ?
C44 C43 1.378(5) . ?
C36 H36 0.9300 . ?
C36 C35 1.388(4) . ?
C36 C37 1.392(5) . ?
C29 H29 0.9300 . ?
C29 C30 1.393(4) . ?
C9 H9 0.9300 . ?
C22 C23 1.396(4) . ?
C22 C27 1.398(4) . ?
C14 H14a 0.9700 . ?
C14 H14b 0.9700 . ?
C14 C15 1.543(4) . ?
C43 H43 0.9300 . ?
C43 C42 1.378(5) . ?
C35 H35 0.9300 . ?
C23 H23 0.9300 . ?
C23 C24 1.390(4) . ?
C4 H4 0.9300 . ?
C4 C3 1.383(4) . ?
C11 H11 0.9300 . ?
C11 C12 1.392(4) . ?
C38 H38 0.9300 . ?
C38 C37 1.387(5) . ?
C30 H30 0.9300 . ?
C30 C31 1.383(5) . ?
C16 C21 1.403(4) . ?
C16 C17 1.398(4) . ?
C42 H42 0.9300 . ?
C31 H31 0.9300 . ?
C31 C32 1.386(5) . ?
C12 H12 0.9300 . ?
C27 H27 0.9300 . ?
C27 C26 1.393(4) . ?
C21 H21 0.9300 . ?
C21 C20 1.382(4) . ?
C48 H48 0.9300 . ?
C48 C49 1.382(5) . ?
C20 H20 0.9300 . ?
C20 C19 1.385(5) . ?
C3 H3 0.9300 . ?
C32 H32 0.9300 . ?
C26 H26 0.9300 . ?
C26 C25 1.383(5) . ?
C37 H37 0.9300 . ?
C49 H49 0.9300 . ?
C49 C50 1.388(5) . ?
C25 H25 0.9300 . ?
C25 C24 1.387(5) . ?
C15 H15a 0.9700 . ?
C15 H15b 0.9700 . ?
C19 H19 0.9300 . ?
C19 C18 1.387(5) . ?
C24 H24 0.9300 . ?
C17 H17 0.9300 . ?
C17 C18 1.394(4) . ?
C18 H18 0.9300 . ?
C50 H50 0.9300 . ?
C7 H7a 0.9700 . ?
C7 H7b 0.9700 . ?
C7s H7sa 0.9700 . ?
C7s H7sb 0.9700 . ?
C7s C8s 1.520(6) . ?
C5s H5sa 0.9700 . ?
C5s H5sb 0.9700 . ?
C5s C4s 1.502(6) . ?
C4s H4sa 0.9600 . ?
C4s H4sb 0.9600 . ?
C4s H4sc 0.9600 . ?
C8s H8sa 0.9600 . ?
C8s H8sb 0.9600 . ?
C8s H8sc 0.9600 . ?
C9s H9s 0.9800 . ?

loop_
_geom_torsion_atom_site_label_1
_geom_torsion_atom_site_label_2
_geom_torsion_atom_site_label_3
_geom_torsion_atom_site_label_4
_geom_torsion
_geom_torsion_site_symmetry_1
_geom_torsion_site_symmetry_2
_geom_torsion_site_symmetry_3
_geom_torsion_site_symmetry_4
_geom_torsion_publ_flag
Ru1 N1 C1 C2 -163.5(3) . . . . ?
Ru1 N1 C5 C6 -16.9(2) . . . . ?
Ru1 N1 C5 C4 162.0(2) . . . . ?
Ru1 N2 C6 N4 171.17(16) . . . . ?
Ru1 N2 C6 C5 -59.14(17) . . . . ?
Ru1 N2 C14 C15 -149.2(2) . . . . ?
Ru1 N2 C7 C8 -69.98(19) . . . . ?
P5 C34 C39 C38 179.0(3) . . . . ?
P5 C34 C35 C36 -179.5(2) . . . . ?
P5 C40 C45 C44 -178.1(3) . . . . ?
P5 C40 C41 C42 175.6(2) . . . . ?
P5 C46 C51 C50 -178.5(2) . . . . ?
P5 C46 C47 C48 176.9(2) . . . . ?
P3 C28 C33 C32 176.1(2) . . . . ?
P3 C28 C29 C30 -175.6(2) . . . . ?
P3 C13 C8 C9 177.1(2) . . . . ?
P3 C13 C8 C7 -4.4(3) . . . . ?
P3 C13 C12 C11 -176.1(2) . . . . ?
P3 C22 C23 C24 179.8(2) . . . . ?
P3 C22 C27 C26 -179.8(2) . . . . ?
N1 C1 C2 C3 2.1(4) . . . . ?
N1 C5 C6 N2 53.3(3) . . . . ?
N1 C5 C6 N4 172.8(2) . . . . ?
N1 C5 C4 C3 4.4(4) . . . . ?
N2 C6 N4 C16 -164.9(2) . . . . ?
N2 C6 N4 C15 -31.3(2) . . . . ?
N2 C6 C5 C4 -125.5(2) . . . . ?
N2 C14 C15 N4 22.5(2) . . . . ?
N2 C7 C8 C13 71.4(3) . . . . ?
N2 C7 C8 C9 -110.1(3) . . . . ?
N4 C6 C5 C4 -6.1(3) . . . . ?
N4 C16 C21 C20 177.3(3) . . . . ?
N4 C16 C17 C18 -176.5(3) . . . . ?
C34 C39 C38 C37 0.7(4) . . . . ?
C34 C35 C36 C37 0.4(4) . . . . ?
C40 C45 C44 C43 2.6(4) . . . . ?
C40 C41 C42 C43 2.4(4) . . . . ?
C2 C3 C4 C5 0.8(4) . . . . ?
C46 C51 C50 C49 1.4(4) . . . . ?
C46 C47 C48 C49 1.8(4) . . . . ?
C6 C5 C4 C3 -176.9(3) . . . . ?
C28 C33 C32 C31 -0.5(4) . . . . ?
C28 C29 C30 C31 -0.4(4) . . . . ?
C45 C44 C43 C42 -2.6(4) . . . . ?
C51 C50 C49 C48 -0.0(4) . . . . ?
C33 C32 C31 C30 1.9(4) . . . . ?
C39 C38 C37 C36 2.1(4) . . . . ?
C10 C9 C8 C13 -1.0(4) . . . . ?
C10 C9 C8 C7 -179.5(3) . . . . ?
C10 C11 C12 C13 -0.7(4) . . . . ?
C47 C48 C49 C50 -1.6(4) . . . . ?
C8 C13 C12 C11 0.2(3) . . . . ?
C41 C42 C43 C44 0.1(4) . . . . ?
C29 C30 C31 C32 -1.4(4) . . . . ?
C22 C23 C24 C25 0.2(4) . . . . ?
C22 C27 C26 C25 -0.3(4) . . . . ?
C23 C24 C25 C26 1.0(4) . . . . ?
C16 C21 C20 C19 -0.8(4) . . . . ?
C16 C17 C18 C19 -0.7(3) . . . . ?
C27 C26 C25 C24 -1.0(4) . . . . ?
C21 C20 C19 C18 2.1(4) . . . . ?
C20 C19 C18 C17 -1.4(4) . . . . ?
